data_1576019
loop_
_publ_author_name
'Pan, Renming'
'Zhu, Jie'
'Zhou, Xinjie'
'Wang, Minyan'
'Lu, Ping'

_publ_section_title
;
 Ligand-controlled divergent enantioselective hydroarylation of
 cyclobutenes.
;
_journal_issue 45
_journal_name_full 'Chemical science'
_journal_page_first 21498
_journal_page_last 21507
_journal_paper_doi 10.1039/d5sc05740j
_journal_volume 16
_journal_year 2025
_chemical_absolute_configuration unk
_chemical_formula_moiety 'C23 H19 N O2'
_chemical_formula_sum 'C23 H19 N O2'
_chemical_formula_weight 341.39
_space_group_crystal_system orthorhombic
_space_group_IT_number 19
_space_group_name_Hall 'P 2ac 2ab'
_space_group_name_H-M_alt 'P 21 21 21'
_atom_sites_solution_hydrogens geom
_atom_sites_solution_primary dual
_audit_creation_date 2023-05-29
_audit_creation_method
;
Olex2 1.2
(compiled 2018.05.29 svn.r3508 for OlexSys, GUI svn.r5506)
;
_audit_update_record
;
2025-04-03 deposited with the CCDC.	2025-10-08 downloaded from the CCDC.
;
_cell_angle_alpha 90
_cell_angle_beta 90
_cell_angle_gamma 90
_cell_formula_units_Z 4
_cell_length_a 6.27240(10)
_cell_length_b 12.61370(10)
_cell_length_c 22.6390(3)
_cell_measurement_reflns_used 22456
_cell_measurement_temperature 172.99(10)
_cell_measurement_theta_max 74.3550
_cell_measurement_theta_min 3.8820
_cell_volume 1791.16(4)
_computing_cell_refinement 'CrysAlisPro 1.171.39.32a (Rigaku OD, 2017)'
_computing_data_collection 'CrysAlisPro 1.171.39.32a (Rigaku OD, 2017)'
_computing_data_reduction 'CrysAlisPro 1.171.39.32a (Rigaku OD, 2017)'
_computing_molecular_graphics 'Olex2 (Dolomanov et al., 2009)'
_computing_publication_material 'Olex2 (Dolomanov et al., 2009)'
_computing_structure_refinement 'ShelXL (Sheldrick, 2015)'
_computing_structure_solution 'ShelXT (Sheldrick, 2015)'
_diffrn_ambient_environment N~2~
_diffrn_ambient_temperature 172.99(10)
_diffrn_detector 'CCD plate'
_diffrn_measured_fraction_theta_full 0.997
_diffrn_measured_fraction_theta_max 0.997
_diffrn_measurement_details
;
List of Runs (angles in degrees, time in seconds):

  # Type    Start    End  Width  t~exp~   \w     \q     \k     \f   Frames
#--------------------------------------------------------------------------
  1  \w    -15.00  31.00   1.00    1.00    --    0.00  27.00 -41.00   46
  2  \w    -76.00 -49.00   1.00    1.00    --    0.00 -27.00 155.00   27
  3  \w      6.00 115.00   1.00    1.00    --   95.80 -27.00 155.00  109
  4  \w     76.00 117.00   1.00    1.00    --   95.80  27.00 -41.00   41
  5  \w     46.00  82.00   1.00    1.00    --    0.00  77.00   0.00   36
  6  \w     52.00  89.00   1.00    1.00    --    0.00  57.00 -90.00   37
  7  \w     26.00  88.00   1.00    1.00    --    0.00  57.00  60.00   62
  8  \w    -17.00  82.00   1.00    1.00    --    0.00  57.00   0.00   99
  9  \w    -10.00  19.00   1.00    1.00    --    0.00  77.00   0.00   29
 10  \w    -22.00  81.00   1.00    1.00    --    0.00  57.00 150.00  103
 11  \w     32.00  68.00   1.00    1.00    --    0.00  37.00   0.00   36
 12  \w     -9.00  18.00   1.00    1.00    --    0.00  37.00   0.00   27
 13  \w    -23.00  22.00   1.00    1.00    --    0.00  57.00  60.00   45
 14  \w    -27.00  19.00   1.00    1.00    --    0.00 -27.00 155.00   46
 15  \w    -23.00   3.00   1.00    1.00    --    0.00  57.00 -90.00   26
 16  \w     63.00  89.00   1.00    1.00    --   95.80  82.00  30.00   26
 17  \w     34.00 127.00   1.00    1.00    --   95.80 -82.00 -30.00   93
 18  \w     65.00  91.00   1.00    1.00    --   95.80  82.00 -30.00   26
 19  \w    116.00 185.00   1.00    1.00    --   95.80  67.00 106.90   69
 20  \w     69.00  94.00   1.00    1.00    --   95.80  67.00 106.90   25
 21  \w     65.00 159.00   1.00    1.00    --   95.80  77.00 120.00   94
 22  \w    155.00 181.00   1.00    1.00    --   95.80  82.00-150.00   26
 23  \w     63.00 108.00   1.00    1.00    --   95.80  82.00-120.00   45
 24  \w     63.00  89.00   1.00    1.00    --   95.80  82.00 -60.00   26
 25  \w    131.00 172.00   1.00    1.00    --   95.80  75.00 171.01   41
 26  \w     65.00  90.00   1.00    1.00    --   95.80  77.00  90.00   25
 27  \w    120.00 153.00   1.00    1.00    --   95.80  45.00 -30.00   33
 28  \w     63.00  89.00   1.00    1.00    --   95.80  82.00 120.00   26
 29  \w     76.00 119.00   1.00    1.00    --   95.80  45.00  60.00   43
 30  \w    122.00 160.00   1.00    1.00    --   95.80  45.00  60.00   38
 31  \w     65.00  91.00   1.00    1.00    --   95.80  77.00 -60.00   26
 32  \w     69.00 104.00   1.00    1.00    --   95.80  65.00 -80.86   35
 33  \w     72.00 110.00   1.00    1.00    --   95.80  56.00 -14.41   38
 34  \w    147.00 172.00   1.00    1.00    --   95.80  56.00 -14.41   25
 35  \w     66.00  92.00   1.00    1.00    --   95.80  75.00 171.01   26
 36  \w     69.00 184.00   1.00    1.00    --   95.80  66.00-163.84  115
 37  \w     27.00 128.00   1.00    1.00    --   95.80 -82.00 120.00  101
 38  \w     38.00 128.00   1.00    1.00    --   95.80 -82.00 -90.00   90
 39  \w     63.00  89.00   1.00    1.00    --   95.80  82.00  90.00   26
 40  \w     64.00  90.00   1.00    1.00    --   95.80  82.00-180.00   26
 41  \w    118.00 184.00   1.00    1.00    --   95.80  82.00 -90.00   66
 42  \w    139.00 165.00   1.00    1.00    --   95.80  77.00 150.00   26
 43  \w     72.00 140.00   1.00    1.00    --   95.80  57.00   0.34   68
 44  \w     65.00  90.00   1.00    1.00    --   95.80  77.00 150.00   25
 45  \w     64.00  90.00   1.00    1.00    --   95.80  82.00 -90.00   26
 46  \w     71.00 104.00   1.00    1.00    --   95.80  61.00  60.00   33
 47  \w    128.00 154.00   1.00    1.00    --   95.80  61.00  60.00   26
 48  \w     65.00  90.00   1.00    1.00    --   95.80  77.00  30.00   25
 49  \w    122.00 147.00   1.00    1.00    --   95.80  77.00  30.00   25
 50  \w     75.00 112.00   1.00    1.00    --   95.80  45.00 -30.00   37
 51  \w     65.00  90.00   1.00    1.00    --   95.80  77.00   0.00   25
 52  \w     65.00  90.00   1.00    1.00    --   95.80  77.00  60.00   25
 53  \w     34.00 123.00   1.00    1.00    --   95.80 -82.00-180.00   89
 54  \w     71.00 180.00   1.00    1.00    --   95.80  61.00-150.00  109
 55  \w     65.00  91.00   1.00    1.00    --   95.80  77.00 -90.00   26
 56  \w     76.00 110.00   1.00    1.00    --   95.80  45.00  30.00   34
 57  \w     65.00  90.00   1.00    1.00    --   95.80  77.00-150.00   25
 58  \w     71.00 100.00   1.00    1.00    --   95.80  61.00 120.00   29
 59  \w     63.00  89.00   1.00    1.00    --   95.80  82.00   3.52   26
 60  \w    109.00 182.00   1.00    1.00    --   95.80  82.00 -30.00   73
 61  \w     71.00 122.00   1.00    1.00    --   95.80  61.00-180.00   51
 62  \w     71.00  97.00   1.00    1.00    --   95.80  59.00-108.23   26
 63  \w    128.00 176.00   1.00    1.00    --   95.80  59.00-108.23   48
 64  \w     43.00  68.00   1.00    1.00    --   95.80 -82.00   0.00   25
 65  \w     79.00 120.00   1.00    1.00    --   95.80 -82.00   0.00   41
 66  \w     74.00 144.00   1.00    1.00    --   95.80  50.00 172.24   70
 67  \w     63.00 178.00   1.00    1.00    --   95.80  82.00  60.00  115
 68  \w     64.00  90.00   1.00    1.00    --   95.80  82.00-150.00   26
;
_diffrn_measurement_device 'four-circle diffractometer'
_diffrn_measurement_device_type 'XtaLAB AFC12 (RINC): Kappa dual home/near'
_diffrn_measurement_method '\w scans'
_diffrn_orient_matrix_type 'CrysAlisPro convention (1999,Acta A55,543-557)'
_diffrn_orient_matrix_UB_11 0.2321373000
_diffrn_orient_matrix_UB_12 -0.0323428000
_diffrn_orient_matrix_UB_13 -0.0130043000
_diffrn_orient_matrix_UB_21 -0.0766862000
_diffrn_orient_matrix_UB_22 -0.1103650000
_diffrn_orient_matrix_UB_23 -0.0198649000
_diffrn_orient_matrix_UB_31 -0.0233938000
_diffrn_orient_matrix_UB_32 0.0410295000
_diffrn_orient_matrix_UB_33 -0.0637944000
_diffrn_radiation_monochromator graphite
_diffrn_radiation_probe x-ray
_diffrn_radiation_type CuK\a
_diffrn_radiation_wavelength 1.54184
_diffrn_reflns_av_R_equivalents 0.0403
_diffrn_reflns_av_unetI/netI 0.0151
_diffrn_reflns_Laue_measured_fraction_full 0.997
_diffrn_reflns_Laue_measured_fraction_max 0.997
_diffrn_reflns_limit_h_max 7
_diffrn_reflns_limit_h_min -7
_diffrn_reflns_limit_k_max 15
_diffrn_reflns_limit_k_min -15
_diffrn_reflns_limit_l_max 27
_diffrn_reflns_limit_l_min -27
_diffrn_reflns_number 41482
_diffrn_reflns_point_group_measured_fraction_full 0.998
_diffrn_reflns_point_group_measured_fraction_max 0.998
_diffrn_reflns_theta_full 67.068
_diffrn_reflns_theta_max 67.068
_diffrn_reflns_theta_min 3.905
_diffrn_source 'fine-focus sealed X-ray tube'
_diffrn_source_type 'Enhance (Cu) X-ray Source'
_exptl_absorpt_coefficient_mu 0.639
_exptl_absorpt_correction_T_max 1.00000
_exptl_absorpt_correction_T_min 0.60207
_exptl_absorpt_correction_type multi-scan
_exptl_absorpt_process_details
;
CrysAlisPro 1.171.39.32a (Rigaku Oxford Diffraction, 2017)
Empirical absorption correction using spherical harmonics,
 implemented in SCALE3 ABSPACK scaling algorithm.
;
_exptl_crystal_colour 'clear light colourless'
_exptl_crystal_colour_lustre clear
_exptl_crystal_colour_modifier light
_exptl_crystal_colour_primary colourless
_exptl_crystal_density_diffrn 1.266
_exptl_crystal_description block
_exptl_crystal_F_000 720
_exptl_crystal_size_max 0.36
_exptl_crystal_size_mid 0.32
_exptl_crystal_size_min 0.24
_refine_diff_density_max 0.106
_refine_diff_density_min -0.159
_refine_diff_density_rms 0.036
_refine_ls_abs_structure_details
;
 Flack x determined using 1281 quotients [(I+)-(I-)]/[(I+)+(I-)]
 (Parsons, Flack and Wagner, Acta Cryst. B69 (2013) 249-259).
;
_refine_ls_abs_structure_Flack 0.01(7)
_refine_ls_extinction_method none
_refine_ls_goodness_of_fit_ref 1.051
_refine_ls_hydrogen_treatment constr
_refine_ls_matrix_type full
_refine_ls_number_parameters 235
_refine_ls_number_reflns 3201
_refine_ls_number_restraints 0
_refine_ls_restrained_S_all 1.051
_refine_ls_R_factor_all 0.0297
_refine_ls_R_factor_gt 0.0289
_refine_ls_shift/su_max 0.000
_refine_ls_shift/su_mean 0.000
_refine_ls_structure_factor_coef Fsqd
_refine_ls_weighting_details 'w=1/[\s^2^(Fo^2^)+(0.0436P)^2^+0.1799P] where P=(Fo^2^+2Fc^2^)/3'
_refine_ls_weighting_scheme calc
_refine_ls_wR_factor_gt 0.0733
_refine_ls_wR_factor_ref 0.0738
_reflns_Friedel_coverage 0.713
_reflns_Friedel_fraction_full 0.999
_reflns_Friedel_fraction_max 0.999
_reflns_number_gt 3120
_reflns_number_total 3201
_reflns_threshold_expression 'I > 2\s(I)'
_cod_data_source_file d5sc05740j2.cif
_cod_data_source_block exp_3313
_cod_depositor_comments 'Adding full bibliography for 1576019.cif.'
_cod_database_code 1576019
_shelx_shelxl_version_number 2017/1
_shelx_space_group_comment
;
The symmetry employed for this shelxl refinement is uniquely defined
by the following loop, which should always be used as a source of
symmetry information in preference to the above space-group names.
They are only intended as comments.
;
_reflns_odcompleteness_completeness 99.89
_reflns_odcompleteness_iscentric 1
_reflns_odcompleteness_theta 66.97
_olex2_refinement_description
;
1. Fixed Uiso
 At 1.2 times of:
  All C(H) groups, All C(H,H) groups
2.a Ternary CH refined with riding coordinates:
 C11(H11)
2.b Secondary CH2 refined with riding coordinates:
 C17(H17A,H17B), C12(H12A,H12B), C13(H13A,H13B)
2.c Aromatic/amide H refined with riding coordinates:
 C7(H7), C5(H5), C10(H10), C2(H2), C9(H9), C4(H4), C3(H3), C23(H23), C22(H22),
 C19(H19), C21(H21), C20(H20)
;
_olex2_submission_special_instructions 'No special instructions were received'
_oxdiff_exptl_absorpt_empirical_details
;
Empirical correction (ABSPACK) includes:
- Absorption correction using spherical harmonics
- Frame scaling
;
_oxdiff_exptl_absorpt_empirical_full_max 1.577
_oxdiff_exptl_absorpt_empirical_full_min 0.660

loop_
_space_group_symop_operation_xyz
'x, y, z'
'-x+1/2, -y, z+1/2'
'-x, y+1/2, -z+1/2'
'x+1/2, -y+1/2, -z'

loop_
_atom_site_label
_atom_site_type_symbol
_atom_site_fract_x
_atom_site_fract_y
_atom_site_fract_z
_atom_site_U_iso_or_equiv
_atom_site_adp_type
_atom_site_occupancy
_atom_site_site_symmetry_order
_atom_site_calc_flag
_atom_site_refinement_flags_posn
_atom_site_refinement_flags_adp
_atom_site_refinement_flags_occupancy
_atom_site_disorder_assembly
_atom_site_disorder_group
O2 O 0.86214(19) 0.39445(13) 0.76844(6) 0.0527(4) Uani 1 1 d . . . . .
O3 O 0.2969(2) 0.30886(12) 0.88451(6) 0.0564(4) Uani 1 1 d . . . . .
N1 N 0.6044(2) 0.35698(11) 0.83684(6) 0.0355(3) Uani 1 1 d . . . . .
C6 C 0.2831(3) 0.51145(12) 0.62841(7) 0.0310(3) Uani 1 1 d . . . . .
C16 C 0.3983(3) 0.31612(13) 0.83929(7) 0.0370(4) Uani 1 1 d . . . . .
C1 C 0.4442(3) 0.51364(13) 0.58425(7) 0.0348(4) Uani 1 1 d . . . . .
C7 C 0.3105(2) 0.44465(12) 0.67838(7) 0.0296(3) Uani 1 1 d . . . . .
H7 H 0.202109 0.441996 0.707638 0.036 Uiso 1 1 calc R . . . .
C15 C 0.6858(3) 0.36045(14) 0.78031(7) 0.0368(4) Uani 1 1 d . . . . .
C5 C 0.1019(3) 0.57622(13) 0.62125(8) 0.0379(4) Uani 1 1 d . . . . .
H5 H -0.005380 0.576602 0.650875 0.045 Uiso 1 1 calc R . . . .
C8 C 0.4892(3) 0.38427(12) 0.68521(7) 0.0316(3) Uani 1 1 d . . . . .
C14 C 0.5226(3) 0.31421(13) 0.73820(7) 0.0340(4) Uani 1 1 d . . . . .
C11 C 0.3338(3) 0.28319(13) 0.77844(7) 0.0345(4) Uani 1 1 d . . . . .
H11 H 0.191507 0.309941 0.765254 0.041 Uiso 1 1 calc R . . . .
C18 C 0.7240(3) 0.50411(14) 0.90218(7) 0.0380(4) Uani 1 1 d . . . . .
C10 C 0.6275(3) 0.45005(15) 0.59230(8) 0.0416(4) Uani 1 1 d . . . . .
H10 H 0.736114 0.450301 0.563064 0.050 Uiso 1 1 calc R . . . .
C2 C 0.4139(3) 0.57963(14) 0.53420(7) 0.0437(4) Uani 1 1 d . . . . .
H2 H 0.519918 0.581665 0.504252 0.052 Uiso 1 1 calc R . . . .
C9 C 0.6510(3) 0.38835(15) 0.64132(8) 0.0404(4) Uani 1 1 d . . . . .
H9 H 0.777131 0.347569 0.646194 0.049 Uiso 1 1 calc R . . . .
C17 C 0.7275(3) 0.38704(14) 0.88916(8) 0.0412(4) Uani 1 1 d . . . . .
H17A H 0.877263 0.364395 0.883558 0.049 Uiso 1 1 calc R . . . .
H17B H 0.670298 0.348439 0.923783 0.049 Uiso 1 1 calc R . . . .
C4 C 0.0783(3) 0.63855(14) 0.57225(8) 0.0449(4) Uani 1 1 d . . . . .
H4 H -0.045699 0.681127 0.567962 0.054 Uiso 1 1 calc R . . . .
C3 C 0.2355(3) 0.64002(14) 0.52839(8) 0.0458(5) Uani 1 1 d . . . . .
H3 H 0.217526 0.683369 0.494432 0.055 Uiso 1 1 calc R . . . .
C12 C 0.3756(3) 0.16399(14) 0.76590(9) 0.0472(4) Uani 1 1 d . . . . .
H12A H 0.415283 0.122940 0.801515 0.057 Uiso 1 1 calc R . . . .
H12B H 0.258324 0.128755 0.744204 0.057 Uiso 1 1 calc R . . . .
C13 C 0.5667(3) 0.19312(14) 0.72666(9) 0.0486(5) Uani 1 1 d . . . . .
H13A H 0.548981 0.171924 0.684837 0.058 Uiso 1 1 calc R . . . .
H13B H 0.705216 0.168307 0.742385 0.058 Uiso 1 1 calc R . . . .
C23 C 0.5485(3) 0.55048(16) 0.92867(8) 0.0476(4) Uani 1 1 d . . . . .
H23 H 0.426778 0.508639 0.937628 0.057 Uiso 1 1 calc R . . . .
C22 C 0.5492(5) 0.65782(18) 0.94226(10) 0.0662(7) Uani 1 1 d . . . . .
H22 H 0.427960 0.689126 0.960384 0.079 Uiso 1 1 calc R . . . .
C19 C 0.8997(4) 0.56643(19) 0.89049(12) 0.0652(6) Uani 1 1 d . . . . .
H19 H 1.022113 0.536140 0.872415 0.078 Uiso 1 1 calc R . . . .
C21 C 0.7234(6) 0.71842(19) 0.92967(13) 0.0824(9) Uani 1 1 d . . . . .
H21 H 0.722574 0.792199 0.938093 0.099 Uiso 1 1 calc R . . . .
C20 C 0.8981(5) 0.6726(2) 0.90499(16) 0.0941(11) Uani 1 1 d . . . . .
H20 H 1.021212 0.714470 0.897608 0.113 Uiso 1 1 calc R . . . .

loop_
_atom_site_aniso_label
_atom_site_aniso_U_11
_atom_site_aniso_U_22
_atom_site_aniso_U_33
_atom_site_aniso_U_23
_atom_site_aniso_U_13
_atom_site_aniso_U_12
O2 0.0252(6) 0.0831(10) 0.0499(8) 0.0063(7) 0.0008(5) 0.0029(6)
O3 0.0596(8) 0.0730(9) 0.0366(7) 0.0026(6) 0.0100(6) -0.0166(7)
N1 0.0358(7) 0.0370(7) 0.0338(7) 0.0027(6) -0.0018(6) 0.0040(6)
C6 0.0342(8) 0.0300(7) 0.0288(8) -0.0027(6) 0.0003(6) -0.0051(6)
C16 0.0400(9) 0.0349(8) 0.0362(9) 0.0041(7) 0.0024(7) 0.0004(7)
C1 0.0408(9) 0.0350(8) 0.0288(8) -0.0044(6) 0.0030(7) -0.0081(7)
C7 0.0280(7) 0.0322(7) 0.0286(7) -0.0011(6) 0.0049(6) -0.0005(6)
C15 0.0286(8) 0.0439(9) 0.0378(9) 0.0046(7) 0.0009(7) 0.0113(7)
C5 0.0381(9) 0.0368(8) 0.0388(9) 0.0016(7) -0.0010(7) 0.0012(7)
C8 0.0304(7) 0.0335(8) 0.0308(8) -0.0022(6) 0.0026(6) 0.0001(6)
C14 0.0325(8) 0.0355(8) 0.0340(8) 0.0013(7) 0.0035(7) 0.0073(6)
C11 0.0333(8) 0.0350(8) 0.0350(8) 0.0056(7) 0.0001(7) 0.0025(6)
C18 0.0395(9) 0.0411(9) 0.0333(8) 0.0087(7) -0.0098(7) -0.0020(7)
C10 0.0371(9) 0.0531(10) 0.0347(9) -0.0039(8) 0.0126(7) -0.0034(8)
C2 0.0609(11) 0.0430(9) 0.0273(8) -0.0014(7) 0.0050(8) -0.0133(9)
C9 0.0322(8) 0.0481(10) 0.0409(9) -0.0038(7) 0.0080(7) 0.0073(7)
C17 0.0435(9) 0.0423(9) 0.0377(9) 0.0048(7) -0.0089(8) 0.0043(8)
C4 0.0548(11) 0.0351(8) 0.0448(10) 0.0026(8) -0.0107(9) 0.0015(8)
C3 0.0702(13) 0.0348(9) 0.0326(9) 0.0037(7) -0.0086(9) -0.0090(9)
C12 0.0563(11) 0.0369(9) 0.0486(11) -0.0017(8) -0.0044(9) -0.0015(8)
C13 0.0606(12) 0.0391(9) 0.0460(10) -0.0008(8) 0.0024(9) 0.0163(9)
C23 0.0555(11) 0.0456(10) 0.0416(10) 0.0041(8) 0.0033(9) 0.0017(9)
C22 0.0970(18) 0.0522(13) 0.0496(12) -0.0042(9) -0.0117(12) 0.0202(14)
C19 0.0444(11) 0.0625(13) 0.0885(17) 0.0190(12) -0.0056(11) -0.0117(10)
C21 0.122(2) 0.0387(11) 0.0868(18) 0.0048(12) -0.0559(19) -0.0061(15)
C20 0.086(2) 0.0606(16) 0.136(3) 0.0305(17) -0.038(2) -0.0354(16)

loop_
_atom_type_symbol
_atom_type_description
_atom_type_scat_dispersion_real
_atom_type_scat_dispersion_imag
_atom_type_scat_source
C C 0.0181 0.0091 'International Tables Vol C Tables 4.2.6.8 and 6.1.1.4'
H H 0.0000 0.0000 'International Tables Vol C Tables 4.2.6.8 and 6.1.1.4'
N N 0.0311 0.0180 'International Tables Vol C Tables 4.2.6.8 and 6.1.1.4'
O O 0.0492 0.0322 'International Tables Vol C Tables 4.2.6.8 and 6.1.1.4'

loop_
_geom_angle_atom_site_label_1
_geom_angle_atom_site_label_2
_geom_angle_atom_site_label_3
_geom_angle
_geom_angle_site_symmetry_1
_geom_angle_site_symmetry_3
_geom_angle_publ_flag
C16 N1 C17 123.59(14) . . ?
C15 N1 C16 113.11(14) . . ?
C15 N1 C17 123.20(15) . . ?
C7 C6 C1 119.03(15) . . ?
C5 C6 C1 118.76(15) . . ?
C5 C6 C7 122.20(14) . . ?
O3 C16 N1 123.38(16) . . ?
O3 C16 C11 128.11(16) . . ?
N1 C16 C11 108.50(14) . . ?
C10 C1 C6 118.44(15) . . ?
C10 C1 C2 123.03(16) . . ?
C2 C1 C6 118.53(16) . . ?
C6 C7 H7 119.3 . . ?
C8 C7 C6 121.39(14) . . ?
C8 C7 H7 119.3 . . ?
O2 C15 N1 123.58(16) . . ?
O2 C15 C14 127.66(16) . . ?
N1 C15 C14 108.75(14) . . ?
C6 C5 H5 119.5 . . ?
C4 C5 C6 120.92(16) . . ?
C4 C5 H5 119.5 . . ?
C7 C8 C14 122.19(14) . . ?
C7 C8 C9 119.16(15) . . ?
C9 C8 C14 118.65(14) . . ?
C15 C14 C11 104.15(13) . . ?
C15 C14 C13 111.06(14) . . ?
C8 C14 C15 111.68(14) . . ?
C8 C14 C11 120.83(13) . . ?
C8 C14 C13 117.52(14) . . ?
C11 C14 C13 89.24(13) . . ?
C16 C11 C14 105.42(13) . . ?
C16 C11 H11 115.0 . . ?
C16 C11 C12 113.08(14) . . ?
C14 C11 H11 115.0 . . ?
C14 C11 C12 90.46(13) . . ?
C12 C11 H11 115.0 . . ?
C23 C18 C17 120.75(17) . . ?
C19 C18 C17 120.62(19) . . ?
C19 C18 C23 118.56(18) . . ?
C1 C10 H10 119.4 . . ?
C9 C10 C1 121.13(15) . . ?
C9 C10 H10 119.4 . . ?
C1 C2 H2 119.5 . . ?
C3 C2 C1 121.08(17) . . ?
C3 C2 H2 119.5 . . ?
C8 C9 H9 119.6 . . ?
C10 C9 C8 120.83(16) . . ?
C10 C9 H9 119.6 . . ?
N1 C17 C18 113.86(13) . . ?
N1 C17 H17A 108.8 . . ?
N1 C17 H17B 108.8 . . ?
C18 C17 H17A 108.8 . . ?
C18 C17 H17B 108.8 . . ?
H17A C17 H17B 107.7 . . ?
C5 C4 H4 119.8 . . ?
C5 C4 C3 120.45(18) . . ?
C3 C4 H4 119.8 . . ?
C2 C3 C4 120.24(16) . . ?
C2 C3 H3 119.9 . . ?
C4 C3 H3 119.9 . . ?
C11 C12 H12A 113.6 . . ?
C11 C12 H12B 113.6 . . ?
H12A C12 H12B 110.9 . . ?
C13 C12 C11 90.33(13) . . ?
C13 C12 H12A 113.6 . . ?
C13 C12 H12B 113.6 . . ?
C14 C13 H13A 113.7 . . ?
C14 C13 H13B 113.6 . . ?
C12 C13 C14 89.95(13) . . ?
C12 C13 H13A 113.7 . . ?
C12 C13 H13B 113.7 . . ?
H13A C13 H13B 110.9 . . ?
C18 C23 H23 119.8 . . ?
C18 C23 C22 120.4(2) . . ?
C22 C23 H23 119.8 . . ?
C23 C22 H22 119.9 . . ?
C21 C22 C23 120.2(3) . . ?
C21 C22 H22 119.9 . . ?
C18 C19 H19 119.9 . . ?
C20 C19 C18 120.1(3) . . ?
C20 C19 H19 119.9 . . ?
C22 C21 H21 120.2 . . ?
C20 C21 C22 119.6(2) . . ?
C20 C21 H21 120.2 . . ?
C19 C20 H20 119.5 . . ?
C21 C20 C19 121.1(2) . . ?
C21 C20 H20 119.5 . . ?

loop_
_geom_bond_atom_site_label_1
_geom_bond_atom_site_label_2
_geom_bond_distance
_geom_bond_site_symmetry_2
_geom_bond_publ_flag
O2 C15 1.216(2) . ?
O3 C16 1.209(2) . ?
N1 C16 1.393(2) . ?
N1 C15 1.379(2) . ?
N1 C17 1.464(2) . ?
C6 C1 1.422(2) . ?
C6 C7 1.421(2) . ?
C6 C5 1.409(2) . ?
C16 C11 1.495(2) . ?
C1 C10 1.413(3) . ?
C1 C2 1.419(2) . ?
C7 H7 0.9500 . ?
C7 C8 1.364(2) . ?
C15 C14 1.516(2) . ?
C5 H5 0.9500 . ?
C5 C4 1.368(2) . ?
C8 C14 1.505(2) . ?
C8 C9 1.421(2) . ?
C14 C11 1.544(2) . ?
C14 C13 1.574(2) . ?
C11 H11 1.0000 . ?
C11 C12 1.552(2) . ?
C18 C17 1.506(2) . ?
C18 C23 1.383(3) . ?
C18 C19 1.380(3) . ?
C10 H10 0.9500 . ?
C10 C9 1.363(3) . ?
C2 H2 0.9500 . ?
C2 C3 1.360(3) . ?
C9 H9 0.9500 . ?
C17 H17A 0.9900 . ?
C17 H17B 0.9900 . ?
C4 H4 0.9500 . ?
C4 C3 1.400(3) . ?
C3 H3 0.9500 . ?
C12 H12A 0.9900 . ?
C12 H12B 0.9900 . ?
C12 C13 1.536(3) . ?
C13 H13A 0.9900 . ?
C13 H13B 0.9900 . ?
C23 H23 0.9500 . ?
C23 C22 1.388(3) . ?
C22 H22 0.9500 . ?
C22 C21 1.364(4) . ?
C19 H19 0.9500 . ?
C19 C20 1.379(4) . ?
C21 H21 0.9500 . ?
C21 C20 1.359(5) . ?
C20 H20 0.9500 . ?
